data_7202989
loop_
_publ_author_name
'Du, Miao'
'Li, Cheng-Peng'
'Zhao, Xiao-Jun'
'Yu, Qian'

_publ_section_title
;
 Interplay of coordinative and supramolecular interactions in
 engineering unusual crystalline architectures of low-dimensional
 metal--pamoate complexes under co-ligand intervention
;
_journal_issue 11
_journal_name_full CrystEngComm
_journal_page_first 1011
_journal_paper_doi 10.1039/b707853f
_journal_volume 9
_journal_year 2007
_chemical_formula_sum 'C47 H36 Mn N4 O9'
_chemical_formula_weight 855.74
_chemical_name_systematic
;
?
;
_space_group_IT_number 15
_symmetry_cell_setting monoclinic
_symmetry_space_group_name_Hall '-C 2yc'
_symmetry_space_group_name_H-M 'C 1 2/c 1'
_atom_sites_solution_hydrogens geom
_atom_sites_solution_primary direct
_atom_sites_solution_secondary difmap
_audit_creation_method SHELXL-97
_cell_angle_alpha 90.00
_cell_angle_beta 115.7380(10)
_cell_angle_gamma 90.00
_cell_formula_units_Z 4
_cell_length_a 15.649(2)
_cell_length_b 22.963(4)
_cell_length_c 11.545(3)
_cell_measurement_reflns_used 2448
_cell_measurement_temperature 295(2)
_cell_measurement_theta_max 24.74
_cell_measurement_theta_min 2.64
_cell_volume 3737.1(13)
_computing_cell_refinement 'Bruker APEX II'
_computing_data_collection 'Bruker APEX II'
_computing_data_reduction 'Bruker SAINT'
_computing_molecular_graphics 'Bruker SHELXTL'
_computing_publication_material 'Bruker SHELXTL'
_computing_structure_refinement 'SHELXL-97 (Sheldrick, 1997)'
_computing_structure_solution 'SHELXS-97 (Sheldrick, 1990)'
_diffrn_ambient_temperature 295(2)
_diffrn_measured_fraction_theta_full 0.997
_diffrn_measured_fraction_theta_max 0.997
_diffrn_measurement_device_type 'APEX II CCD area detector'
_diffrn_measurement_method 'phi and omega scans'
_diffrn_radiation_monochromator graphite
_diffrn_radiation_source 'fine-focus sealed tube'
_diffrn_radiation_type MoK\a
_diffrn_radiation_wavelength 0.71073
_diffrn_reflns_av_R_equivalents 0.0258
_diffrn_reflns_av_sigmaI/netI 0.0309
_diffrn_reflns_limit_h_max 18
_diffrn_reflns_limit_h_min -18
_diffrn_reflns_limit_k_max 27
_diffrn_reflns_limit_k_min -18
_diffrn_reflns_limit_l_max 12
_diffrn_reflns_limit_l_min -13
_diffrn_reflns_number 10048
_diffrn_reflns_theta_full 25.00
_diffrn_reflns_theta_max 25.00
_diffrn_reflns_theta_min 1.70
_exptl_absorpt_coefficient_mu 0.423
_exptl_absorpt_correction_T_max 1.000000
_exptl_absorpt_correction_T_min 0.773218
_exptl_absorpt_correction_type multi-scan
_exptl_absorpt_process_details SADABS
_exptl_crystal_colour Yellow
_exptl_crystal_density_diffrn 1.521
_exptl_crystal_density_meas ?
_exptl_crystal_density_method 'not measured'
_exptl_crystal_description Block
_exptl_crystal_F_000 1772
_exptl_crystal_size_max 0.38
_exptl_crystal_size_mid 0.36
_exptl_crystal_size_min 0.35
_refine_diff_density_max 0.211
_refine_diff_density_min -0.243
_refine_diff_density_rms 0.038
_refine_ls_extinction_method none
_refine_ls_goodness_of_fit_ref 1.037
_refine_ls_hydrogen_treatment constr
_refine_ls_matrix_type full
_refine_ls_number_parameters 278
_refine_ls_number_reflns 3293
_refine_ls_number_restraints 0
_refine_ls_restrained_S_all 1.037
_refine_ls_R_factor_all 0.0452
_refine_ls_R_factor_gt 0.0312
_refine_ls_shift/su_max 0.001
_refine_ls_shift/su_mean 0.000
_refine_ls_structure_factor_coef Fsqd
_refine_ls_weighting_details 'calc w=1/[\s^2^(Fo^2^)+(0.0353P)^2^+1.9332P] where P=(Fo^2^+2Fc^2^)/3'
_refine_ls_weighting_scheme calc
_refine_ls_wR_factor_gt 0.0746
_refine_ls_wR_factor_ref 0.0795
_reflns_number_gt 2605
_reflns_number_total 3293
_reflns_threshold_expression >2sigma(I)
_cod_data_source_file b707853f.txt
_cod_data_source_block 7
_cod_depositor_comments
;
The following automatic conversions were performed:
'_symmetry_cell_setting' value 'Monoclinic' changed to 'monoclinic'
according to '/home/saulius/struct/CIF-dictionaries/cif_core.dic'
dictionary named 'cif_core.dic' version 2.4.1 from
2010-06-29.

'_exptl_absorpt_correction_type' value 'Multi-Scan' changed
to 'multi-scan' according to
'/home/saulius/struct/CIF-dictionaries/cif_core.dic' dictionary named
'cif_core.dic' version 2.4.1 from 2010-06-29.

Automatic conversion script
Id: cif_fix_enum 1527 2010-12-29 10:47:43Z saulius 

The following automatic conversions were performed:

'_exptl_crystal_density_meas' value 'None' was changed to '?' - the
value is perceived as not measured.

Automatic conversion script
Id: cif_fix_values 3008 2015-01-20 13:52:24Z robertas 
;
_cod_original_cell_volume 3737.0(13)
_cod_original_sg_symbol_H-M C2/c
_cod_database_code 7202989

loop_
_symmetry_equiv_pos_as_xyz
'x, y, z'
'-x, y, -z+1/2'
'x+1/2, y+1/2, z'
'-x+1/2, y+1/2, -z+1/2'
'-x, -y, -z'
'x, -y, z-1/2'
'-x+1/2, -y+1/2, -z'
'x+1/2, -y+1/2, z-1/2'

loop_
_atom_site_label
_atom_site_type_symbol
_atom_site_fract_x
_atom_site_fract_y
_atom_site_fract_z
_atom_site_U_iso_or_equiv
_atom_site_adp_type
_atom_site_occupancy
_atom_site_symmetry_multiplicity
_atom_site_calc_flag
_atom_site_refinement_flags
_atom_site_disorder_assembly
_atom_site_disorder_group
Mn1 Mn 0.5000 0.604088(19) 0.7500 0.03333(13) Uani 1 2 d S . .
O1 O 0.40573(9) 0.44913(7) 0.52160(12) 0.0444(4) Uani 1 1 d . . .
O2 O 0.33372(9) 0.39308(7) 0.60847(12) 0.0489(4) Uani 1 1 d . . .
O3 O 0.17335(8) 0.35095(6) 0.47459(12) 0.0377(3) Uani 1 1 d . . .
H3 H 0.2234 0.3579 0.5376 0.057 Uiso 1 1 calc R . .
O4 O 0.53218(9) 0.53292(6) 0.65608(12) 0.0428(4) Uani 1 1 d . . .
H4A H 0.4895 0.5068 0.6338 0.064 Uiso 1 1 d R . .
H4B H 0.5474 0.5456 0.5984 0.064 Uiso 1 1 d R . .
N1 N 0.59128(10) 0.66593(7) 0.69937(14) 0.0352(4) Uani 1 1 d . . .
N2 N 0.63629(11) 0.62219(7) 0.93645(14) 0.0386(4) Uani 1 1 d . . .
C1 C 0.65766(15) 0.60182(10) 1.05375(18) 0.0468(5) Uani 1 1 d . . .
H1 H 0.6134 0.5785 1.0654 0.056 Uiso 1 1 calc R . .
C2 C 0.74306(16) 0.61372(10) 1.16002(19) 0.0511(6) Uani 1 1 d . . .
H2 H 0.7549 0.5989 1.2406 0.061 Uiso 1 1 calc R . .
C3 C 0.80883(15) 0.64734(10) 1.14421(19) 0.0471(5) Uani 1 1 d . . .
H3A H 0.8664 0.6553 1.2141 0.057 Uiso 1 1 calc R . .
C4 C 0.78995(13) 0.66997(9) 1.02316(18) 0.0384(5) Uani 1 1 d . . .
C5 C 0.85474(14) 0.70556(9) 0.9984(2) 0.0450(5) Uani 1 1 d . . .
H5 H 0.9134 0.7142 1.0656 0.054 Uiso 1 1 calc R . .
C6 C 0.83340(14) 0.72702(9) 0.8807(2) 0.0452(5) Uani 1 1 d . . .
H6 H 0.8774 0.7499 0.8675 0.054 Uiso 1 1 calc R . .
C7 C 0.74337(13) 0.71485(8) 0.77554(19) 0.0369(5) Uani 1 1 d . . .
C8 C 0.71636(15) 0.73747(9) 0.6518(2) 0.0459(5) Uani 1 1 d . . .
H8 H 0.7574 0.7616 0.6352 0.055 Uiso 1 1 calc R . .
C9 C 0.62988(15) 0.72397(9) 0.5561(2) 0.0471(5) Uani 1 1 d . . .
H9 H 0.6112 0.7387 0.4736 0.056 Uiso 1 1 calc R . .
C10 C 0.56964(14) 0.68767(9) 0.58395(18) 0.0411(5) Uani 1 1 d . . .
H10 H 0.5110 0.6783 0.5176 0.049 Uiso 1 1 calc R . .
C11 C 0.67814(12) 0.67948(8) 0.79576(17) 0.0323(4) Uani 1 1 d . . .
C12 C 0.70149(13) 0.65628(8) 0.92125(17) 0.0338(4) Uani 1 1 d . . .
C13 C 0.33536(12) 0.42075(9) 0.51508(17) 0.0330(4) Uani 1 1 d . . .
C14 C 0.24792(11) 0.41870(8) 0.38860(16) 0.0276(4) Uani 1 1 d . . .
C15 C 0.16747(12) 0.38416(8) 0.37364(16) 0.0279(4) Uani 1 1 d . . .
C16 C 0.08544(11) 0.38276(7) 0.25969(16) 0.0266(4) Uani 1 1 d . . .
C17 C 0.0000 0.34749(11) 0.2500 0.0300(6) Uani 1 2 d S . .
H17A H 0.0201 0.3225 0.3250 0.036 Uiso 0.50 1 calc PR . .
H17B H -0.0201 0.3225 0.1750 0.036 Uiso 0.50 1 calc PR . .
C18 C 0.08558(11) 0.41266(8) 0.15101(16) 0.0268(4) Uani 1 1 d . . .
C19 C 0.01032(13) 0.40869(8) 0.02565(17) 0.0339(4) Uani 1 1 d . . .
H19 H -0.0431 0.3867 0.0124 0.041 Uiso 1 1 calc R . .
C20 C 0.01483(13) 0.43653(9) -0.07593(17) 0.0384(5) Uani 1 1 d . . .
H20 H -0.0355 0.4329 -0.1571 0.046 Uiso 1 1 calc R . .
C21 C 0.09310(14) 0.47041(9) -0.06125(17) 0.0388(5) Uani 1 1 d . . .
H21 H 0.0946 0.4895 -0.1315 0.047 Uiso 1 1 calc R . .
C22 C 0.16692(13) 0.47506(8) 0.05714(17) 0.0352(4) Uani 1 1 d . . .
H22 H 0.2193 0.4975 0.0676 0.042 Uiso 1 1 calc R . .
C23 C 0.16563(12) 0.44639(8) 0.16499(16) 0.0290(4) Uani 1 1 d . . .
C24 C 0.24382(12) 0.44951(8) 0.28573(16) 0.0302(4) Uani 1 1 d . . .
H24 H 0.2945 0.4734 0.2958 0.036 Uiso 1 1 calc R . .
O5 O 0.5000 0.32592(13) 0.7500 0.1251(14) Uani 1 2 d S . .
H5' H 0.4511 0.3466 0.7411 0.188 Uiso 1 1 d R . .

loop_
_atom_site_aniso_label
_atom_site_aniso_U_11
_atom_site_aniso_U_22
_atom_site_aniso_U_33
_atom_site_aniso_U_23
_atom_site_aniso_U_13
_atom_site_aniso_U_12
Mn1 0.0330(2) 0.0390(3) 0.0300(2) 0.000 0.01552(18) 0.000
O1 0.0320(7) 0.0657(10) 0.0343(7) -0.0070(7) 0.0132(6) -0.0158(7)
O2 0.0348(7) 0.0778(11) 0.0303(7) 0.0117(7) 0.0105(6) -0.0065(7)
O3 0.0290(7) 0.0480(9) 0.0329(7) 0.0137(6) 0.0106(6) -0.0006(6)
O4 0.0416(7) 0.0497(9) 0.0467(8) -0.0116(7) 0.0282(7) -0.0118(7)
N1 0.0369(9) 0.0370(9) 0.0323(9) 0.0017(7) 0.0157(7) 0.0027(7)
N2 0.0435(9) 0.0421(10) 0.0322(9) 0.0012(7) 0.0183(7) 0.0015(8)
C1 0.0541(13) 0.0541(14) 0.0334(11) 0.0035(10) 0.0200(10) -0.0005(11)
C2 0.0624(14) 0.0564(15) 0.0305(11) 0.0012(10) 0.0164(10) 0.0104(12)
C3 0.0450(12) 0.0489(14) 0.0366(12) -0.0061(10) 0.0076(10) 0.0091(11)
C4 0.0374(11) 0.0365(11) 0.0382(11) -0.0072(9) 0.0133(9) 0.0081(9)
C5 0.0348(11) 0.0413(13) 0.0507(13) -0.0107(10) 0.0107(10) 0.0009(10)
C6 0.0379(11) 0.0372(12) 0.0618(14) -0.0067(11) 0.0228(10) -0.0030(9)
C7 0.0396(11) 0.0288(11) 0.0461(12) -0.0014(9) 0.0223(9) 0.0028(9)
C8 0.0529(13) 0.0359(12) 0.0592(14) 0.0075(10) 0.0341(12) 0.0009(10)
C9 0.0565(14) 0.0444(13) 0.0448(12) 0.0133(10) 0.0263(11) 0.0051(11)
C10 0.0430(11) 0.0428(12) 0.0347(11) 0.0060(9) 0.0143(9) 0.0047(10)
C11 0.0358(10) 0.0274(10) 0.0348(10) -0.0028(8) 0.0162(9) 0.0050(8)
C12 0.0361(10) 0.0314(11) 0.0351(10) -0.0037(8) 0.0165(9) 0.0047(8)
C13 0.0275(10) 0.0444(12) 0.0281(10) -0.0033(9) 0.0130(8) 0.0016(9)
C14 0.0252(9) 0.0304(10) 0.0290(9) -0.0014(8) 0.0135(8) 0.0021(8)
C15 0.0274(9) 0.0301(10) 0.0295(9) 0.0033(8) 0.0154(7) 0.0042(8)
C16 0.0243(9) 0.0259(10) 0.0319(9) -0.0008(8) 0.0143(7) 0.0017(7)
C17 0.0267(13) 0.0305(15) 0.0335(14) 0.000 0.0138(11) 0.000
C18 0.0253(9) 0.0283(10) 0.0289(9) -0.0022(7) 0.0136(8) 0.0040(7)
C19 0.0292(9) 0.0388(12) 0.0327(10) -0.0015(8) 0.0125(8) 0.0013(8)
C20 0.0388(11) 0.0450(12) 0.0276(10) -0.0003(9) 0.0109(8) 0.0050(9)
C21 0.0494(12) 0.0405(12) 0.0298(10) 0.0059(9) 0.0202(9) 0.0065(10)
C22 0.0378(10) 0.0352(11) 0.0363(11) 0.0032(9) 0.0196(9) -0.0018(9)
C23 0.0294(9) 0.0302(10) 0.0305(10) 0.0007(8) 0.0158(8) 0.0034(8)
C24 0.0265(9) 0.0316(10) 0.0353(10) -0.0018(8) 0.0161(8) -0.0018(8)
O5 0.105(2) 0.074(2) 0.106(2) 0.000 -0.0383(19) 0.000

loop_
_atom_type_symbol
_atom_type_description
_atom_type_scat_dispersion_real
_atom_type_scat_dispersion_imag
_atom_type_scat_source
C C 0.0033 0.0016 'International Tables Vol C Tables 4.2.6.8 and 6.1.1.4'
H H 0.0000 0.0000 'International Tables Vol C Tables 4.2.6.8 and 6.1.1.4'
N N 0.0061 0.0033 'International Tables Vol C Tables 4.2.6.8 and 6.1.1.4'
O O 0.0106 0.0060 'International Tables Vol C Tables 4.2.6.8 and 6.1.1.4'
Mn Mn 0.3368 0.7283 'International Tables Vol C Tables 4.2.6.8 and 6.1.1.4'

loop_
_geom_angle_atom_site_label_1
_geom_angle_atom_site_label_2
_geom_angle_atom_site_label_3
_geom_angle
_geom_angle_site_symmetry_1
_geom_angle_site_symmetry_3
_geom_angle_publ_flag
O4 Mn1 O4 80.35(7) 2_656 . ?
O4 Mn1 N1 157.55(5) 2_656 . ?
O4 Mn1 N1 91.98(5) . . ?
O4 Mn1 N1 91.98(5) 2_656 2_656 ?
O4 Mn1 N1 157.55(5) . 2_656 ?
N1 Mn1 N1 102.29(8) . 2_656 ?
O4 Mn1 N2 89.46(6) 2_656 . ?
O4 Mn1 N2 106.48(5) . . ?
N1 Mn1 N2 72.41(6) . . ?
N1 Mn1 N2 94.42(6) 2_656 . ?
O4 Mn1 N2 106.48(5) 2_656 2_656 ?
O4 Mn1 N2 89.46(6) . 2_656 ?
N1 Mn1 N2 94.42(6) . 2_656 ?
N1 Mn1 N2 72.41(6) 2_656 2_656 ?
N2 Mn1 N2 159.32(9) . 2_656 ?
C15 O3 H3 109.5 . . ?
Mn1 O4 H4A 111.5 . . ?
Mn1 O4 H4B 110.1 . . ?
H4A O4 H4B 117.1 . . ?
C10 N1 C11 117.62(17) . . ?
C10 N1 Mn1 125.66(13) . . ?
C11 N1 Mn1 116.64(12) . . ?
C1 N2 C12 117.63(17) . . ?
C1 N2 Mn1 127.26(14) . . ?
C12 N2 Mn1 115.09(12) . . ?
N2 C1 C2 123.2(2) . . ?
N2 C1 H1 118.4 . . ?
C2 C1 H1 118.4 . . ?
C3 C2 C1 119.0(2) . . ?
C3 C2 H2 120.5 . . ?
C1 C2 H2 120.5 . . ?
C2 C3 C4 120.10(19) . . ?
C2 C3 H3A 120.0 . . ?
C4 C3 H3A 120.0 . . ?
C3 C4 C12 117.17(19) . . ?
C3 C4 C5 123.65(19) . . ?
C12 C4 C5 119.18(18) . . ?
C6 C5 C4 121.80(19) . . ?
C6 C5 H5 119.1 . . ?
C4 C5 H5 119.1 . . ?
C5 C6 C7 120.45(19) . . ?
C5 C6 H6 119.8 . . ?
C7 C6 H6 119.8 . . ?
C11 C7 C8 117.74(18) . . ?
C11 C7 C6 119.42(18) . . ?
C8 C7 C6 122.83(19) . . ?
C9 C8 C7 119.78(19) . . ?
C9 C8 H8 120.1 . . ?
C7 C8 H8 120.1 . . ?
C8 C9 C10 118.84(19) . . ?
C8 C9 H9 120.6 . . ?
C10 C9 H9 120.6 . . ?
N1 C10 C9 123.65(19) . . ?
N1 C10 H10 118.2 . . ?
C9 C10 H10 118.2 . . ?
N1 C11 C7 122.35(17) . . ?
N1 C11 C12 117.70(17) . . ?
C7 C11 C12 119.95(17) . . ?
N2 C12 C4 122.84(18) . . ?
N2 C12 C11 117.97(16) . . ?
C4 C12 C11 119.18(18) . . ?
O1 C13 O2 123.65(16) . . ?
O1 C13 C14 118.61(16) . . ?
O2 C13 C14 117.74(16) . . ?
C24 C14 C15 118.47(15) . . ?
C24 C14 C13 120.57(16) . . ?
C15 C14 C13 120.96(15) . . ?
O3 C15 C16 119.39(15) . . ?
O3 C15 C14 118.50(15) . . ?
C16 C15 C14 122.10(15) . . ?
C15 C16 C18 117.94(15) . . ?
C15 C16 C17 120.28(14) . . ?
C18 C16 C17 121.70(13) . . ?
C16 C17 C16 115.9(2) . 2 ?
C16 C17 H17A 108.3 . . ?
C16 C17 H17A 108.3 2 . ?
C16 C17 H17B 108.3 . . ?
C16 C17 H17B 108.3 2 . ?
H17A C17 H17B 107.4 . . ?
C19 C18 C23 116.85(16) . . ?
C19 C18 C16 123.18(16) . . ?
C23 C18 C16 119.92(15) . . ?
C20 C19 C18 121.15(17) . . ?
C20 C19 H19 119.4 . . ?
C18 C19 H19 119.4 . . ?
C19 C20 C21 121.76(17) . . ?
C19 C20 H20 119.1 . . ?
C21 C20 H20 119.1 . . ?
C22 C21 C20 118.92(17) . . ?
C22 C21 H21 120.5 . . ?
C20 C21 H21 120.5 . . ?
C21 C22 C23 121.19(18) . . ?
C21 C22 H22 119.4 . . ?
C23 C22 H22 119.4 . . ?
C24 C23 C22 120.73(16) . . ?
C24 C23 C18 119.12(16) . . ?
C22 C23 C18 120.12(16) . . ?
C14 C24 C23 122.13(16) . . ?
C14 C24 H24 118.9 . . ?
C23 C24 H24 118.9 . . ?

loop_
_geom_bond_atom_site_label_1
_geom_bond_atom_site_label_2
_geom_bond_distance
_geom_bond_site_symmetry_2
_geom_bond_publ_flag
Mn1 O4 2.1387(14) 2_656 ?
Mn1 O4 2.1387(13) . ?
Mn1 N1 2.2637(16) . ?
Mn1 N1 2.2637(16) 2_656 ?
Mn1 N2 2.3168(16) . ?
Mn1 N2 2.3168(16) 2_656 ?
O1 C13 1.253(2) . ?
O2 C13 1.261(2) . ?
O3 C15 1.362(2) . ?
O3 H3 0.8200 . ?
O4 H4A 0.8501 . ?
O4 H4B 0.8502 . ?
N1 C10 1.322(2) . ?
N1 C11 1.367(2) . ?
N2 C1 1.331(2) . ?
N2 C12 1.356(2) . ?
C1 C2 1.394(3) . ?
C1 H1 0.9300 . ?
C2 C3 1.361(3) . ?
C2 H2 0.9300 . ?
C3 C4 1.397(3) . ?
C3 H3A 0.9300 . ?
C4 C12 1.409(3) . ?
C4 C5 1.424(3) . ?
C5 C6 1.344(3) . ?
C5 H5 0.9300 . ?
C6 C7 1.432(3) . ?
C6 H6 0.9300 . ?
C7 C11 1.401(3) . ?
C7 C8 1.402(3) . ?
C8 C9 1.360(3) . ?
C8 H8 0.9300 . ?
C9 C10 1.396(3) . ?
C9 H9 0.9300 . ?
C10 H10 0.9300 . ?
C11 C12 1.434(3) . ?
C13 C14 1.507(2) . ?
C14 C24 1.360(2) . ?
C14 C15 1.434(2) . ?
C15 C16 1.383(2) . ?
C16 C18 1.431(2) . ?
C16 C17 1.525(2) . ?
C17 C16 1.525(2) 2 ?
C17 H17A 0.9700 . ?
C17 H17B 0.9700 . ?
C18 C19 1.418(2) . ?
C18 C23 1.421(2) . ?
C19 C20 1.364(3) . ?
C19 H19 0.9300 . ?
C20 C21 1.398(3) . ?
C20 H20 0.9300 . ?
C21 C22 1.357(3) . ?
C21 H21 0.9300 . ?
C22 C23 1.416(2) . ?
C22 H22 0.9300 . ?
C23 C24 1.401(2) . ?
C24 H24 0.9300 . ?
O5 H5' 0.8680 . ?

loop_
_geom_torsion_atom_site_label_1
_geom_torsion_atom_site_label_2
_geom_torsion_atom_site_label_3
_geom_torsion_atom_site_label_4
_geom_torsion
_geom_torsion_site_symmetry_1
_geom_torsion_site_symmetry_2
_geom_torsion_site_symmetry_3
_geom_torsion_site_symmetry_4
_geom_torsion_publ_flag
O4 Mn1 N1 C10 142.78(16) 2_656 . . . ?
O4 Mn1 N1 C10 73.62(16) . . . . ?
N1 Mn1 N1 C10 -88.93(16) 2_656 . . . ?
N2 Mn1 N1 C10 -179.71(17) . . . . ?
N2 Mn1 N1 C10 -15.99(16) 2_656 . . . ?
O4 Mn1 N1 C11 -33.9(2) 2_656 . . . ?
O4 Mn1 N1 C11 -103.02(13) . . . . ?
N1 Mn1 N1 C11 94.43(13) 2_656 . . . ?
N2 Mn1 N1 C11 3.65(12) . . . . ?
N2 Mn1 N1 C11 167.37(13) 2_656 . . . ?
O4 Mn1 N2 C1 -15.12(17) 2_656 . . . ?
O4 Mn1 N2 C1 -94.89(17) . . . . ?
N1 Mn1 N2 C1 178.33(18) . . . . ?
N1 Mn1 N2 C1 76.82(17) 2_656 . . . ?
N2 Mn1 N2 C1 126.00(17) 2_656 . . . ?
O4 Mn1 N2 C12 163.09(13) 2_656 . . . ?
O4 Mn1 N2 C12 83.33(13) . . . . ?
N1 Mn1 N2 C12 -3.46(12) . . . . ?
N1 Mn1 N2 C12 -104.97(13) 2_656 . . . ?
N2 Mn1 N2 C12 -55.79(12) 2_656 . . . ?
C12 N2 C1 C2 -0.2(3) . . . . ?
Mn1 N2 C1 C2 178.01(16) . . . . ?
N2 C1 C2 C3 -0.6(3) . . . . ?
C1 C2 C3 C4 0.8(3) . . . . ?
C2 C3 C4 C12 -0.1(3) . . . . ?
C2 C3 C4 C5 179.88(19) . . . . ?
C3 C4 C5 C6 -179.2(2) . . . . ?
C12 C4 C5 C6 0.8(3) . . . . ?
C4 C5 C6 C7 0.4(3) . . . . ?
C5 C6 C7 C11 -1.1(3) . . . . ?
C5 C6 C7 C8 178.10(19) . . . . ?
C11 C7 C8 C9 -1.0(3) . . . . ?
C6 C7 C8 C9 179.75(19) . . . . ?
C7 C8 C9 C10 0.1(3) . . . . ?
C11 N1 C10 C9 -0.8(3) . . . . ?
Mn1 N1 C10 C9 -177.43(14) . . . . ?
C8 C9 C10 N1 0.9(3) . . . . ?
C10 N1 C11 C7 -0.2(3) . . . . ?
Mn1 N1 C11 C7 176.70(13) . . . . ?
C10 N1 C11 C12 179.57(17) . . . . ?
Mn1 N1 C11 C12 -3.5(2) . . . . ?
C8 C7 C11 N1 1.1(3) . . . . ?
C6 C7 C11 N1 -179.63(17) . . . . ?
C8 C7 C11 C12 -178.65(17) . . . . ?
C6 C7 C11 C12 0.6(3) . . . . ?
C1 N2 C12 C4 0.9(3) . . . . ?
Mn1 N2 C12 C4 -177.54(14) . . . . ?
C1 N2 C12 C11 -178.63(17) . . . . ?
Mn1 N2 C12 C11 3.0(2) . . . . ?
C3 C4 C12 N2 -0.7(3) . . . . ?
C5 C4 C12 N2 179.28(17) . . . . ?
C3 C4 C12 C11 178.76(17) . . . . ?
C5 C4 C12 C11 -1.2(3) . . . . ?
N1 C11 C12 N2 0.3(3) . . . . ?
C7 C11 C12 N2 -179.93(16) . . . . ?
N1 C11 C12 C4 -179.22(16) . . . . ?
C7 C11 C12 C4 0.6(3) . . . . ?
O1 C13 C14 C24 -3.4(3) . . . . ?
O2 C13 C14 C24 177.33(17) . . . . ?
O1 C13 C14 C15 176.32(16) . . . . ?
O2 C13 C14 C15 -2.9(3) . . . . ?
C24 C14 C15 O3 176.67(16) . . . . ?
C13 C14 C15 O3 -3.1(2) . . . . ?
C24 C14 C15 C16 -2.0(3) . . . . ?
C13 C14 C15 C16 178.22(16) . . . . ?
O3 C15 C16 C18 -172.76(15) . . . . ?
C14 C15 C16 C18 5.9(2) . . . . ?
O3 C15 C16 C17 4.0(2) . . . . ?
C14 C15 C16 C17 -177.28(16) . . . . ?
C15 C16 C17 C16 109.51(16) . . . 2 ?
C18 C16 C17 C16 -73.83(15) . . . 2 ?
C15 C16 C18 C19 172.24(16) . . . . ?
C17 C16 C18 C19 -4.5(3) . . . . ?
C15 C16 C18 C23 -5.0(2) . . . . ?
C17 C16 C18 C23 178.23(16) . . . . ?
C23 C18 C19 C20 -0.6(3) . . . . ?
C16 C18 C19 C20 -177.93(17) . . . . ?
C18 C19 C20 C21 -0.4(3) . . . . ?
C19 C20 C21 C22 0.8(3) . . . . ?
C20 C21 C22 C23 -0.1(3) . . . . ?
C21 C22 C23 C24 177.35(18) . . . . ?
C21 C22 C23 C18 -0.9(3) . . . . ?
C19 C18 C23 C24 -177.07(16) . . . . ?
C16 C18 C23 C24 0.4(2) . . . . ?
C19 C18 C23 C22 1.2(2) . . . . ?
C16 C18 C23 C22 178.67(16) . . . . ?
C15 C14 C24 C23 -3.0(3) . . . . ?
C13 C14 C24 C23 176.77(16) . . . . ?
C22 C23 C24 C14 -174.54(17) . . . . ?
C18 C23 C24 C14 3.7(3) . . . . ?
